data_4507063
loop_
_publ_author_name
'Natarajan, Palani'
'Bajpai, Alankriti'
'Venugopalan, Paloth'
'Moorthy, Jarugu Narasimha'

_publ_section_title
;
 Pseudopolymorphism of a Highly Adaptable Tetraarylpyrene Host that
 Exhibits Abundant Solid-State Guest Inclusion
;
_journal_issue 12
_journal_name_full 'Crystal Growth &amp; Design'
_journal_page_first 6134
_journal_paper_doi 10.1021/cg3012684
_journal_volume 12
_journal_year 2012
_chemical_formula_moiety 'C52 H50 O4, C10 H12'
_chemical_formula_sum 'C62 H62 O4'
_chemical_formula_weight 871.12
_chemical_name_common tetra(2,6-dimethyl-4-methoxyphenyl)pyrene-dicyclopentadiene1
_chemical_name_systematic
;
 tetra(2,6-dimethyl-4-methoxyphenyl)pyrene
;
_space_group_IT_number 2
_symmetry_cell_setting triclinic
_symmetry_Int_Tables_number 2
_symmetry_space_group_name_Hall '-P 1'
_symmetry_space_group_name_H-M 'P -1'
_atom_sites_solution_hydrogens geom
_atom_sites_solution_primary direct
_atom_sites_solution_secondary difmap
_audit_creation_method SHELXL-97
_cell_angle_alpha 104.804(9)
_cell_angle_beta 93.331(9)
_cell_angle_gamma 97.280(9)
_cell_formula_units_Z 1
_cell_length_a 6.801(3)
_cell_length_b 12.486(6)
_cell_length_c 14.756(7)
_cell_measurement_reflns_used 1629
_cell_measurement_temperature 100(2)
_cell_measurement_theta_max 28.07
_cell_measurement_theta_min 2.50
_cell_volume 1196.3(10)
_computing_cell_refinement 'Bruker SAINT'
_computing_data_collection 'Bruker APEX'
_computing_data_reduction 'Bruker SAINT'
_computing_molecular_graphics 'SHELXL 5.1, XP (Sheldrick, 1994)'
_computing_publication_material SHELXS-97
_computing_structure_refinement 'SHELXL-97 (Sheldrick, 2008)'
_computing_structure_solution 'SHELXS-97 (Sheldrick, 2008)'
_diffrn_ambient_temperature 100(2)
_diffrn_measured_fraction_theta_full 0.978
_diffrn_measured_fraction_theta_max 0.978
_diffrn_measurement_device_type 'Bruker SMART APEX'
_diffrn_measurement_method 'phi and omega scans'
_diffrn_radiation_monochromator graphite
_diffrn_radiation_source 'fine-focus sealed tube'
_diffrn_radiation_type MoK\a
_diffrn_radiation_wavelength 0.71073
_diffrn_reflns_av_R_equivalents 0.0351
_diffrn_reflns_av_sigmaI/netI 0.0679
_diffrn_reflns_limit_h_max 8
_diffrn_reflns_limit_h_min -8
_diffrn_reflns_limit_k_max 13
_diffrn_reflns_limit_k_min -14
_diffrn_reflns_limit_l_max 14
_diffrn_reflns_limit_l_min -17
_diffrn_reflns_number 6163
_diffrn_reflns_theta_full 25.00
_diffrn_reflns_theta_max 25.00
_diffrn_reflns_theta_min 2.50
_exptl_absorpt_coefficient_mu 0.074
_exptl_absorpt_correction_T_max 0.994
_exptl_absorpt_correction_T_min 0.987
_exptl_absorpt_correction_type multi-scan
_exptl_absorpt_process_details 'SADABS (Bruker, 2009)'
_exptl_crystal_colour colorless
_exptl_crystal_density_diffrn 1.209
_exptl_crystal_density_method 'not measured'
_exptl_crystal_description plates
_exptl_crystal_F_000 466
_exptl_crystal_size_max 0.2
_exptl_crystal_size_mid 0.1
_exptl_crystal_size_min 0.1
_refine_diff_density_max 0.316
_refine_diff_density_min -0.217
_refine_diff_density_rms 0.052
_refine_ls_extinction_method none
_refine_ls_goodness_of_fit_ref 1.049
_refine_ls_hydrogen_treatment constr
_refine_ls_matrix_type full
_refine_ls_number_parameters 343
_refine_ls_number_reflns 4113
_refine_ls_number_restraints 12
_refine_ls_restrained_S_all 1.056
_refine_ls_R_factor_all 0.0808
_refine_ls_R_factor_gt 0.0590
_refine_ls_shift/su_max 0.000
_refine_ls_shift/su_mean 0.000
_refine_ls_structure_factor_coef Fsqd
_refine_ls_weighting_details 'calc w=1/[\s^2^(Fo^2^)+(0.0818P)^2^+0.0000P] where P=(Fo^2^+2Fc^2^)/3'
_refine_ls_weighting_scheme calc
_refine_ls_wR_factor_gt 0.1430
_refine_ls_wR_factor_ref 0.1584
_reflns_number_gt 2960
_reflns_number_total 4113
_reflns_threshold_expression >2sigma(I)
_cod_data_source_file cg3012684_si_001.cif
_cod_data_source_block TPDP1
_cod_depositor_comments
;
The following automatic conversions were performed:

'_symmetry_cell_setting' value 'Triclinic' changed to 'triclinic'
according to /home/saulius/struct/CIF-dictionaries/cif_core.dic
dictionary named 'cif_core.dic' version 2.4.2 from
2011-04-26.

'_exptl_absorpt_correction_type' value 'MULTI-SCAN'
changed to 'multi-scan' according to
/home/saulius/struct/CIF-dictionaries/cif_core.dic dictionary named
'cif_core.dic' version 2.4.2 from 2011-04-26.

Automatic conversion script
Id: cif_fix_values 1891 2012-01-12 08:04:46Z andrius 
;
_cod_original_cell_volume 1196.4(10)
_cod_database_code 4507063

loop_
_symmetry_equiv_pos_as_xyz
'x, y, z'
'-x, -y, -z'

loop_
_atom_site_label
_atom_site_type_symbol
_atom_site_fract_x
_atom_site_fract_y
_atom_site_fract_z
_atom_site_U_iso_or_equiv
_atom_site_adp_type
_atom_site_occupancy
_atom_site_symmetry_multiplicity
_atom_site_calc_flag
_atom_site_refinement_flags
_atom_site_disorder_assembly
_atom_site_disorder_group
O1 O 0.7612(2) 0.57863(12) 0.45649(9) 0.0403(4) Uani 1 1 d . . .
O2 O 0.2819(2) 0.58325(11) 1.24350(10) 0.0368(4) Uani 1 1 d . . .
C1 C 0.8033(3) 0.79230(15) 0.84460(13) 0.0266(5) Uani 1 1 d . . .
C2 C 0.7000(3) 0.74161(15) 0.90488(13) 0.0274(5) Uani 1 1 d . . .
H2 H 0.6202 0.6729 0.8795 0.033 Uiso 1 1 calc R . .
C3 C 0.7110(3) 0.78916(14) 1.00143(13) 0.0249(4) Uani 1 1 d . . .
C4 C 0.8319(3) 0.89292(14) 1.04057(13) 0.0239(4) Uani 1 1 d . . .
C5 C 0.9386(3) 0.94728(14) 0.98068(13) 0.0241(4) Uani 1 1 d . . .
C6 C 0.9236(3) 0.89635(14) 0.88212(13) 0.0250(5) Uani 1 1 d . . .
C7 C 1.0335(3) 0.95388(15) 0.82459(13) 0.0265(5) Uani 1 1 d . . .
H7 H 1.0253 0.9213 0.7601 0.032 Uiso 1 1 calc R . .
C8 C 0.8522(3) 0.94709(15) 1.13948(13) 0.0269(5) Uani 1 1 d . . .
H8 H 0.7842 0.9125 1.1797 0.032 Uiso 1 1 calc R . .
C9 C 0.7860(3) 0.73691(15) 0.74142(13) 0.0273(5) Uani 1 1 d . . .
C10 C 0.9263(3) 0.66778(15) 0.70518(14) 0.0287(5) Uani 1 1 d . . .
C11 C 0.9131(3) 0.61792(15) 0.60932(13) 0.0313(5) Uani 1 1 d . . .
H11 H 1.0073 0.5734 0.5848 0.038 Uiso 1 1 calc R . .
C12 C 0.7610(3) 0.63356(15) 0.54934(13) 0.0303(5) Uani 1 1 d . . .
C13 C 0.6224(3) 0.70132(15) 0.58539(14) 0.0304(5) Uani 1 1 d . . .
H13 H 0.5193 0.7111 0.5454 0.036 Uiso 1 1 calc R . .
C14 C 0.6363(3) 0.75505(15) 0.68128(14) 0.0287(5) Uani 1 1 d . . .
C15 C 0.4929(3) 0.83489(18) 0.71684(15) 0.0395(6) Uani 1 1 d . . .
H15A H 0.4650 0.8320 0.7793 0.059 Uiso 1 1 calc R . .
H15B H 0.3715 0.8141 0.6759 0.059 Uiso 1 1 calc R . .
H15C H 0.5506 0.9096 0.7181 0.059 Uiso 1 1 calc R . .
C16 C 1.0865(3) 0.64652(18) 0.76985(15) 0.0385(5) Uani 1 1 d . . .
H16A H 1.0281 0.6018 0.8082 0.058 Uiso 1 1 calc R . .
H16B H 1.1534 0.7166 0.8095 0.058 Uiso 1 1 calc R . .
H16C H 1.1805 0.6076 0.7333 0.058 Uiso 1 1 calc R . .
C17 C 0.5969(4) 0.58374(18) 0.39414(15) 0.0416(6) Uani 1 1 d . . .
H17A H 0.4751 0.5577 0.4166 0.062 Uiso 1 1 calc R . .
H17B H 0.6082 0.5373 0.3324 0.062 Uiso 1 1 calc R . .
H17C H 0.5967 0.6597 0.3913 0.062 Uiso 1 1 calc R . .
C18 C 0.5925(3) 0.73281(15) 1.06244(13) 0.0244(4) Uani 1 1 d . . .
C19 C 0.4282(3) 0.77795(15) 1.10022(13) 0.0276(5) Uani 1 1 d . . .
C20 C 0.3232(3) 0.73007(15) 1.16182(14) 0.0294(5) Uani 1 1 d . . .
H20 H 0.2152 0.7611 1.1878 0.035 Uiso 1 1 calc R . .
C21 C 0.3787(3) 0.63666(15) 1.18455(13) 0.0283(5) Uani 1 1 d . . .
C22 C 0.5387(3) 0.59090(15) 1.14565(13) 0.0290(5) Uani 1 1 d . . .
H22 H 0.5741 0.5274 1.1604 0.035 Uiso 1 1 calc R . .
C23 C 0.6477(3) 0.63736(15) 1.08505(13) 0.0259(5) Uani 1 1 d . . .
C24 C 0.8213(3) 0.58501(16) 1.04469(14) 0.0319(5) Uani 1 1 d . . .
H24A H 0.8517 0.5302 1.0765 0.048 Uiso 1 1 calc R . .
H24B H 0.9349 0.6418 1.0529 0.048 Uiso 1 1 calc R . .
H24C H 0.7883 0.5495 0.9788 0.048 Uiso 1 1 calc R . .
C25 C 0.3602(3) 0.87711(17) 1.07410(15) 0.0367(5) Uani 1 1 d . . .
H25A H 0.2365 0.8906 1.0999 0.055 Uiso 1 1 calc R . .
H25B H 0.3420 0.8620 1.0068 0.055 Uiso 1 1 calc R . .
H25C H 0.4588 0.9419 1.0990 0.055 Uiso 1 1 calc R . .
C26 C 0.1401(4) 0.63930(19) 1.29680(16) 0.0427(6) Uani 1 1 d . . .
H26A H 0.2017 0.7129 1.3319 0.064 Uiso 1 1 calc R . .
H26B H 0.0919 0.5976 1.3394 0.064 Uiso 1 1 calc R . .
H26C H 0.0308 0.6453 1.2551 0.064 Uiso 1 1 calc R . .
C27 C 0.9151(8) 0.8970(4) 0.4468(4) 0.0635(16) Uani 0.50 1 d PD A -1
H27A H 0.9038 0.8164 0.4172 0.076 Uiso 0.50 1 calc PR A -1
C28 C 0.9989(12) 0.9353(7) 0.5494(5) 0.055(3) Uani 0.50 1 d PD A -1
H28A H 0.9492 0.8823 0.5846 0.066 Uiso 0.50 1 calc PR A -1
C29 C 0.9378(11) 1.0488(6) 0.5877(5) 0.050(2) Uani 0.50 1 d PD A -1
H29A H 0.8503 1.0463 0.6379 0.060 Uiso 0.50 1 calc PR A -1
C30 C 0.8185(9) 1.0603(4) 0.5010(4) 0.0556(16) Uani 0.50 1 d PD A -1
H30A H 0.7255 1.1150 0.5134 0.067 Uiso 0.50 1 calc PR A -1
C31 C 0.9552(13) 1.0711(8) 0.4255(5) 0.045(2) Uani 0.50 1 d PD A -1
H31A H 0.9908 1.1353 0.4058 0.055 Uiso 0.50 1 calc PR A -1
C32 C 1.0156(15) 0.9725(8) 0.3923(8) 0.069(3) Uani 0.50 1 d PD A -1
H32A H 1.1011 0.9539 0.3456 0.083 Uiso 0.50 1 calc PR A -1
C33 C 0.7240(9) 0.9408(4) 0.4651(5) 0.070(2) Uani 0.50 1 d PD A -1
H33A H 0.6563 0.9129 0.5124 0.084 Uiso 0.50 1 calc PR A -1
H33B H 0.6349 0.9274 0.4084 0.084 Uiso 0.50 1 calc PR A -1
C34 C 1.2231(10) 0.9627(5) 0.5632(5) 0.0684(18) Uani 0.50 1 d PD A -1
H34A H 1.3074 0.9092 0.5463 0.082 Uiso 0.50 1 calc PR A -1
C35 C 1.2887(9) 1.0711(5) 0.6019(5) 0.0750(19) Uani 0.50 1 d PD A -1
H35A H 1.4223 1.1024 0.6122 0.090 Uiso 0.50 1 calc PR A -1
C36 C 1.1232(8) 1.1349(4) 0.6264(4) 0.0559(15) Uani 0.50 1 d PD A -1
H36A H 1.1281 1.1963 0.5971 0.067 Uiso 0.50 1 calc PR A -1
H36B H 1.1263 1.1646 0.6941 0.067 Uiso 0.50 1 calc PR A -1

loop_
_atom_site_aniso_label
_atom_site_aniso_U_11
_atom_site_aniso_U_22
_atom_site_aniso_U_33
_atom_site_aniso_U_23
_atom_site_aniso_U_13
_atom_site_aniso_U_12
O1 0.0492(10) 0.0468(9) 0.0242(8) 0.0043(7) 0.0029(7) 0.0149(8)
O2 0.0388(9) 0.0388(8) 0.0372(9) 0.0178(7) 0.0132(7) 0.0023(7)
C1 0.0274(11) 0.0287(10) 0.0248(11) 0.0083(8) 0.0053(9) 0.0048(8)
C2 0.0286(11) 0.0259(10) 0.0282(11) 0.0082(8) 0.0055(9) 0.0020(8)
C3 0.0250(11) 0.0246(10) 0.0269(11) 0.0086(8) 0.0056(9) 0.0051(8)
C4 0.0231(11) 0.0254(10) 0.0262(11) 0.0088(8) 0.0060(8) 0.0085(8)
C5 0.0230(11) 0.0270(9) 0.0248(10) 0.0088(8) 0.0045(8) 0.0080(8)
C6 0.0268(11) 0.0247(10) 0.0258(11) 0.0084(8) 0.0061(9) 0.0076(8)
C7 0.0293(12) 0.0291(10) 0.0227(10) 0.0071(8) 0.0083(9) 0.0073(9)
C8 0.0280(12) 0.0315(10) 0.0261(11) 0.0134(8) 0.0081(9) 0.0080(9)
C9 0.0313(12) 0.0231(10) 0.0274(11) 0.0074(8) 0.0077(9) -0.0001(8)
C10 0.0321(12) 0.0265(10) 0.0278(11) 0.0090(8) 0.0047(9) 0.0005(9)
C11 0.0376(13) 0.0285(10) 0.0281(11) 0.0062(8) 0.0072(10) 0.0070(9)
C12 0.0399(13) 0.0276(10) 0.0221(11) 0.0053(8) 0.0056(10) 0.0014(9)
C13 0.0326(12) 0.0330(11) 0.0256(11) 0.0088(9) 0.0026(9) 0.0032(9)
C14 0.0302(12) 0.0257(10) 0.0297(11) 0.0076(8) 0.0061(9) 0.0009(9)
C15 0.0383(14) 0.0490(13) 0.0323(12) 0.0085(10) 0.0059(10) 0.0139(11)
C16 0.0412(14) 0.0405(12) 0.0330(12) 0.0063(10) 0.0034(10) 0.0099(10)
C17 0.0512(15) 0.0452(13) 0.0262(12) 0.0046(10) -0.0001(11) 0.0105(11)
C18 0.0247(11) 0.0258(10) 0.0218(10) 0.0055(8) 0.0026(8) 0.0015(8)
C19 0.0278(12) 0.0290(10) 0.0253(11) 0.0073(8) 0.0022(9) 0.0018(8)
C20 0.0249(11) 0.0323(11) 0.0288(11) 0.0047(9) 0.0048(9) 0.0022(9)
C21 0.0297(12) 0.0304(10) 0.0242(11) 0.0091(8) 0.0048(9) -0.0029(9)
C22 0.0325(12) 0.0262(10) 0.0287(11) 0.0094(8) 0.0009(9) 0.0029(9)
C23 0.0280(11) 0.0266(10) 0.0210(10) 0.0046(8) 0.0014(9) 0.0006(8)
C24 0.0331(13) 0.0307(11) 0.0323(12) 0.0080(9) 0.0035(10) 0.0069(9)
C25 0.0347(13) 0.0395(12) 0.0415(13) 0.0167(10) 0.0106(10) 0.0111(10)
C26 0.0431(15) 0.0521(13) 0.0384(13) 0.0194(11) 0.0178(11) 0.0054(11)
C27 0.072(4) 0.048(3) 0.075(5) 0.019(3) 0.021(4) 0.011(3)
C28 0.085(7) 0.053(4) 0.029(5) 0.022(3) -0.002(4) -0.003(4)
C29 0.076(6) 0.048(4) 0.025(4) 0.012(3) 0.011(3) -0.003(4)
C30 0.063(4) 0.063(4) 0.038(3) 0.012(3) 0.000(3) 0.004(3)
C31 0.059(5) 0.054(4) 0.021(4) 0.015(3) -0.008(3) -0.002(3)
C32 0.080(6) 0.086(6) 0.065(6) 0.054(5) 0.028(5) 0.020(5)
C33 0.092(5) 0.060(4) 0.071(4) 0.031(3) 0.041(4) 0.015(3)
C34 0.075(5) 0.064(4) 0.084(5) 0.041(4) 0.015(4) 0.025(4)
C35 0.061(4) 0.070(5) 0.097(6) 0.034(4) -0.012(4) 0.004(3)
C36 0.083(5) 0.044(3) 0.041(3) 0.013(3) 0.008(3) 0.006(3)

loop_
_atom_type_symbol
_atom_type_description
_atom_type_scat_dispersion_real
_atom_type_scat_dispersion_imag
_atom_type_scat_source
C C 0.0033 0.0016 'International Tables Vol C Tables 4.2.6.8 and 6.1.1.4'
H H 0.0000 0.0000 'International Tables Vol C Tables 4.2.6.8 and 6.1.1.4'
O O 0.0106 0.0060 'International Tables Vol C Tables 4.2.6.8 and 6.1.1.4'

loop_
_geom_angle_atom_site_label_1
_geom_angle_atom_site_label_2
_geom_angle_atom_site_label_3
_geom_angle
_geom_angle_site_symmetry_1
_geom_angle_site_symmetry_3
C12 O1 C17 117.23(16) . .
C21 O2 C26 117.03(15) . .
C2 C1 C6 119.06(18) . .
C2 C1 C9 120.38(18) . .
C6 C1 C9 120.57(17) . .
C3 C2 C1 122.83(18) . .
C3 C2 H2 118.6 . .
C1 C2 H2 118.6 . .
C2 C3 C4 119.04(17) . .
C2 C3 C18 120.61(17) . .
C4 C3 C18 120.33(16) . .
C3 C4 C5 119.50(17) . .
C3 C4 C8 122.44(17) . .
C5 C4 C8 118.05(17) . .
C6 C5 C4 119.97(17) . .
C6 C5 C5 119.9(2) . 2_777
C4 C5 C5 120.1(2) . 2_777
C1 C6 C5 119.60(17) . .
C1 C6 C7 122.31(17) . .
C5 C6 C7 118.09(17) . .
C8 C7 C6 122.15(18) 2_777 .
C8 C7 H7 118.9 2_777 .
C6 C7 H7 118.9 . .
C7 C8 C4 121.67(18) 2_777 .
C7 C8 H8 119.2 2_777 .
C4 C8 H8 119.2 . .
C14 C9 C10 120.08(18) . .
C14 C9 C1 120.83(17) . .
C10 C9 C1 119.08(18) . .
C11 C10 C9 119.28(18) . .
C11 C10 C16 120.36(17) . .
C9 C10 C16 120.35(17) . .
C10 C11 C12 120.83(18) . .
C10 C11 H11 119.6 . .
C12 C11 H11 119.6 . .
O1 C12 C13 124.72(18) . .
O1 C12 C11 115.57(17) . .
C13 C12 C11 119.71(18) . .
C12 C13 C14 120.45(19) . .
C12 C13 H13 119.8 . .
C14 C13 H13 119.8 . .
C9 C14 C13 119.61(18) . .
C9 C14 C15 121.33(18) . .
C13 C14 C15 119.03(18) . .
C14 C15 H15A 109.5 . .
C14 C15 H15B 109.5 . .
H15A C15 H15B 109.5 . .
C14 C15 H15C 109.5 . .
H15A C15 H15C 109.5 . .
H15B C15 H15C 109.5 . .
C10 C16 H16A 109.5 . .
C10 C16 H16B 109.5 . .
H16A C16 H16B 109.5 . .
C10 C16 H16C 109.5 . .
H16A C16 H16C 109.5 . .
H16B C16 H16C 109.5 . .
O1 C17 H17A 109.5 . .
O1 C17 H17B 109.5 . .
H17A C17 H17B 109.5 . .
O1 C17 H17C 109.5 . .
H17A C17 H17C 109.5 . .
H17B C17 H17C 109.5 . .
C19 C18 C23 119.63(17) . .
C19 C18 C3 119.35(16) . .
C23 C18 C3 120.99(17) . .
C20 C19 C18 119.95(17) . .
C20 C19 C25 119.18(18) . .
C18 C19 C25 120.86(17) . .
C21 C20 C19 120.31(18) . .
C21 C20 H20 119.8 . .
C19 C20 H20 119.8 . .
O2 C21 C22 116.25(17) . .
O2 C21 C20 124.14(18) . .
C22 C21 C20 119.60(18) . .
C21 C22 C23 121.49(18) . .
C21 C22 H22 119.3 . .
C23 C22 H22 119.3 . .
C22 C23 C18 118.99(17) . .
C22 C23 C24 119.67(17) . .
C18 C23 C24 121.35(17) . .
C23 C24 H24A 109.5 . .
C23 C24 H24B 109.5 . .
H24A C24 H24B 109.5 . .
C23 C24 H24C 109.5 . .
H24A C24 H24C 109.5 . .
H24B C24 H24C 109.5 . .
C19 C25 H25A 109.5 . .
C19 C25 H25B 109.5 . .
H25A C25 H25B 109.5 . .
C19 C25 H25C 109.5 . .
H25A C25 H25C 109.5 . .
H25B C25 H25C 109.5 . .
O2 C26 H26A 109.5 . .
O2 C26 H26B 109.5 . .
H26A C26 H26B 109.5 . .
O2 C26 H26C 109.5 . .
H26A C26 H26C 109.5 . .
H26B C26 H26C 109.5 . .
C33 C27 C32 103.0(5) . .
C33 C27 C28 94.3(5) . .
C32 C27 C28 110.0(7) . .
C33 C27 H27A 115.6 . .
C32 C27 H27A 115.6 . .
C28 C27 H27A 115.6 . .
C29 C28 C34 101.6(7) . .
C29 C28 C27 105.8(5) . .
C34 C28 C27 113.8(6) . .
C29 C28 H28A 111.7 . .
C34 C28 H28A 111.7 . .
C27 C28 H28A 111.7 . .
C28 C29 C30 100.2(5) . .
C28 C29 C36 109.4(6) . .
C30 C29 C36 117.1(5) . .
C28 C29 H29A 109.9 . .
C30 C29 H29A 109.9 . .
C36 C29 H29A 109.9 . .
C33 C30 C31 101.3(5) . .
C33 C30 C29 97.6(5) . .
C31 C30 C29 110.0(6) . .
C33 C30 H30A 115.3 . .
C31 C30 H30A 115.3 . .
C29 C30 H30A 115.3 . .
C32 C31 C30 107.9(8) . .
C32 C31 H31A 126.0 . .
C30 C31 H31A 126.0 . .
C31 C32 C27 105.1(8) . .
C31 C32 H32A 127.4 . .
C27 C32 H32A 127.4 . .
C27 C33 C30 94.6(5) . .
C27 C33 H33A 112.8 . .
C30 C33 H33A 112.8 . .
C27 C33 H33B 112.8 . .
C30 C33 H33B 112.8 . .
H33A C33 H33B 110.3 . .
C35 C34 C28 113.5(6) . .
C35 C34 H34A 123.3 . .
C28 C34 H34A 123.3 . .
C34 C35 C36 111.5(6) . .
C34 C35 H35A 124.3 . .
C36 C35 H35A 124.3 . .
C35 C36 C29 103.8(5) . .
C35 C36 H36A 111.0 . .
C29 C36 H36A 111.0 . .
C35 C36 H36B 111.0 . .
C29 C36 H36B 111.0 . .
H36A C36 H36B 109.0 . .

loop_
_geom_bond_atom_site_label_1
_geom_bond_atom_site_label_2
_geom_bond_distance
_geom_bond_site_symmetry_2
O1 C12 1.367(2) .
O1 C17 1.424(3) .
O2 C21 1.373(2) .
O2 C26 1.420(2) .
C1 C2 1.390(3) .
C1 C6 1.405(3) .
C1 C9 1.494(3) .
C2 C3 1.390(3) .
C2 H2 0.9300 .
C3 C4 1.407(3) .
C3 C18 1.490(3) .
C4 C5 1.423(3) .
C4 C8 1.434(3) .
C5 C6 1.422(3) .
C5 C5 1.427(4) 2_777
C6 C7 1.430(3) .
C7 C8 1.337(3) 2_777
C7 H7 0.9300 .
C8 C7 1.337(3) 2_777
C8 H8 0.9300 .
C9 C14 1.390(3) .
C9 C10 1.405(3) .
C10 C11 1.385(3) .
C10 C16 1.500(3) .
C11 C12 1.387(3) .
C11 H11 0.9300 .
C12 C13 1.385(3) .
C13 C14 1.394(3) .
C13 H13 0.9300 .
C14 C15 1.503(3) .
C15 H15A 0.9600 .
C15 H15B 0.9600 .
C15 H15C 0.9600 .
C16 H16A 0.9600 .
C16 H16B 0.9600 .
C16 H16C 0.9600 .
C17 H17A 0.9600 .
C17 H17B 0.9600 .
C17 H17C 0.9600 .
C18 C19 1.396(3) .
C18 C23 1.405(3) .
C19 C20 1.392(3) .
C19 C25 1.505(3) .
C20 C21 1.383(3) .
C20 H20 0.9300 .
C21 C22 1.379(3) .
C22 C23 1.385(3) .
C22 H22 0.9300 .
C23 C24 1.501(3) .
C24 H24A 0.9600 .
C24 H24B 0.9600 .
C24 H24C 0.9600 .
C25 H25A 0.9600 .
C25 H25B 0.9600 .
C25 H25C 0.9600 .
C26 H26A 0.9600 .
C26 H26B 0.9600 .
C26 H26C 0.9600 .
C27 C33 1.485(6) .
C27 C32 1.513(6) .
C27 C28 1.519(6) .
C27 H27A 0.9800 .
C28 C29 1.506(6) .
C28 C34 1.510(6) .
C28 H28A 0.9800 .
C29 C30 1.524(6) .
C29 C36 1.527(6) .
C29 H29A 0.9800 .
C30 C33 1.494(6) .
C30 C31 1.513(6) .
C30 H30A 0.9800 .
C31 C32 1.330(6) .
C31 H31A 0.9300 .
C32 H32A 0.9300 .
C33 H33A 0.9700 .
C33 H33B 0.9700 .
C34 C35 1.335(6) .
C34 H34A 0.9300 .
C35 C36 1.470(6) .
C35 H35A 0.9300 .
C36 H36A 0.9700 .
C36 H36B 0.9700 .

loop_
_geom_torsion_atom_site_label_1
_geom_torsion_atom_site_label_2
_geom_torsion_atom_site_label_3
_geom_torsion_atom_site_label_4
_geom_torsion
_geom_torsion_site_symmetry_1
_geom_torsion_site_symmetry_4
C6 C1 C2 C3 -0.3(3) . .
C9 C1 C2 C3 179.82(17) . .
C1 C2 C3 C4 -0.2(3) . .
C1 C2 C3 C18 178.17(18) . .
C2 C3 C4 C5 0.5(3) . .
C18 C3 C4 C5 -177.84(16) . .
C2 C3 C4 C8 -179.58(17) . .
C18 C3 C4 C8 2.1(3) . .
C3 C4 C5 C6 -0.4(3) . .
C8 C4 C5 C6 179.72(16) . .
C3 C4 C5 C5 179.8(2) . 2_777
C8 C4 C5 C5 -0.1(3) . 2_777
C2 C1 C6 C5 0.4(3) . .
C9 C1 C6 C5 -179.68(17) . .
C2 C1 C6 C7 -179.72(18) . .
C9 C1 C6 C7 0.2(3) . .
C4 C5 C6 C1 -0.1(3) . .
C5 C5 C6 C1 179.7(2) 2_777 .
C4 C5 C6 C7 -179.96(17) . .
C5 C5 C6 C7 -0.1(3) 2_777 .
C1 C6 C7 C8 179.95(18) . 2_777
C5 C6 C7 C8 -0.2(3) . 2_777
C3 C4 C8 C7 -179.46(18) . 2_777
C5 C4 C8 C7 0.4(3) . 2_777
C2 C1 C9 C14 88.3(2) . .
C6 C1 C9 C14 -91.6(2) . .
C2 C1 C9 C10 -93.1(2) . .
C6 C1 C9 C10 87.0(2) . .
C14 C9 C10 C11 -0.2(3) . .
C1 C9 C10 C11 -178.81(17) . .
C14 C9 C10 C16 -179.12(18) . .
C1 C9 C10 C16 2.3(3) . .
C9 C10 C11 C12 -1.4(3) . .
C16 C10 C11 C12 177.50(18) . .
C17 O1 C12 C13 -5.9(3) . .
C17 O1 C12 C11 174.08(17) . .
C10 C11 C12 O1 -178.89(17) . .
C10 C11 C12 C13 1.1(3) . .
O1 C12 C13 C14 -179.19(18) . .
C11 C12 C13 C14 0.9(3) . .
C10 C9 C14 C13 2.1(3) . .
C1 C9 C14 C13 -179.33(17) . .
C10 C9 C14 C15 -175.60(17) . .
C1 C9 C14 C15 2.9(3) . .
C12 C13 C14 C9 -2.5(3) . .
C12 C13 C14 C15 175.33(18) . .
C2 C3 C18 C19 -107.6(2) . .
C4 C3 C18 C19 70.7(3) . .
C2 C3 C18 C23 74.6(3) . .
C4 C3 C18 C23 -107.1(2) . .
C23 C18 C19 C20 1.6(3) . .
C3 C18 C19 C20 -176.18(18) . .
C23 C18 C19 C25 -177.39(18) . .
C3 C18 C19 C25 4.8(3) . .
C18 C19 C20 C21 -1.1(3) . .
C25 C19 C20 C21 177.90(19) . .
C26 O2 C21 C22 169.36(19) . .
C26 O2 C21 C20 -11.7(3) . .
C19 C20 C21 O2 -179.03(18) . .
C19 C20 C21 C22 -0.1(3) . .
O2 C21 C22 C23 179.93(18) . .
C20 C21 C22 C23 1.0(3) . .
C21 C22 C23 C18 -0.5(3) . .
C21 C22 C23 C24 179.73(18) . .
C19 C18 C23 C22 -0.8(3) . .
C3 C18 C23 C22 176.94(17) . .
C19 C18 C23 C24 178.96(18) . .
C3 C18 C23 C24 -3.3(3) . .
C33 C27 C28 C29 -39.8(7) . .
C32 C27 C28 C29 65.7(7) . .
C33 C27 C28 C34 -150.5(6) . .
C32 C27 C28 C34 -45.0(9) . .
C34 C28 C29 C30 120.7(6) . .
C27 C28 C29 C30 1.6(8) . .
C34 C28 C29 C36 -3.0(7) . .
C27 C28 C29 C36 -122.1(6) . .
C28 C29 C30 C33 37.3(7) . .
C36 C29 C30 C33 155.4(6) . .
C28 C29 C30 C31 -67.7(6) . .
C36 C29 C30 C31 50.4(10) . .
C33 C30 C31 C32 -32.1(9) . .
C29 C30 C31 C32 70.4(8) . .
C30 C31 C32 C27 0.4(10) . .
C33 C27 C32 C31 31.9(9) . .
C28 C27 C32 C31 -67.6(9) . .
C32 C27 C33 C30 -48.9(6) . .
C28 C27 C33 C30 62.8(5) . .
C31 C30 C33 C27 48.1(6) . .
C29 C30 C33 C27 -64.1(5) . .
C29 C28 C34 C35 -0.1(8) . .
C27 C28 C34 C35 113.0(8) . .
C28 C34 C35 C36 3.4(9) . .
C34 C35 C36 C29 -5.0(8) . .
C28 C29 C36 C35 4.9(7) . .
C30 C29 C36 C35 -108.2(7) . .
